data_2003740
loop_
_publ_author_name
'Hidalgo, M. A.'
'Romero, J.'
'Su\'arez-Varela, J.'
'Avila-Ros\'on, J. C.'
'Mart\'in-Ramos, J. D.'

_publ_section_title
Diaqua[<i>N</i>-(2-ethylphenyl)-<i>N</i>-(carboxymethyl)glycinato-<i>N</i>,<i>O</i>,<i>O</i>'']copper(II)
_journal_issue 8
_journal_name_full 'Acta Crystallographica Section C'
_journal_page_first 1512
_journal_page_last 1514
_journal_paper_doi 10.1107/S0108270195002009
_journal_volume 51
_journal_year 1995
_chemical_formula_sum 'C12 H17 Cu N O6'
_chemical_formula_weight 334.8
_chemical_name_systematic
;
Diaqua-[2-ethylphenyl(N-carboxymethyl)glycinato-O,O',N]copper(II)
;
_space_group_IT_number 14
_symmetry_cell_setting monoclinic
_symmetry_space_group_name_Hall '-P 2ybc'
_symmetry_space_group_name_H-M 'P 1 21/c 1'
_atom_type_scat_source 'IntTabIV, pp 55, 99 & 149'
_cell_angle_alpha 90.0
_cell_angle_beta 108.10(4)
_cell_angle_gamma 90.0
_cell_formula_units_Z 4
_cell_length_a 12.430(3)
_cell_length_b 7.601(2)
_cell_length_c 15.219(5)
_cell_measurement_reflns_used 25
_cell_measurement_temperature 294
_cell_measurement_theta_max 17.5
_cell_measurement_theta_min 12.5
_cell_volume 1366.7(7)
_computing_cell_refinement DIF4
_computing_data_collection 'DIF4 control program vers. 7 (Stoe & Cie, 1991a)'
_computing_data_reduction 'REDU4 (Stoe & Cie, 1991b)'
_computing_molecular_graphics 'SHELXTL-Plus; ORTEP (Johnson, 1965)'
_computing_structure_refinement SHELXTL-Plus
_computing_structure_solution 'SHELXTL-Plus (Sheldrick, 1988)'
_diffrn_ambient_temperature 294
_diffrn_measurement_device 'Stoe-Siemens AED 2 diffractometer'
_diffrn_measurement_method \w/2\q
_diffrn_radiation_monochromator graphite
_diffrn_radiation_source 'X-ray tube'
_diffrn_radiation_type 'Mo K\a'
_diffrn_radiation_wavelength 0.71069
_diffrn_reflns_av_R_equivalents 0.0144
_diffrn_reflns_limit_h_max 13
_diffrn_reflns_limit_h_min -14
_diffrn_reflns_limit_k_max 8
_diffrn_reflns_limit_k_min -8
_diffrn_reflns_limit_l_max 17
_diffrn_reflns_limit_l_min -12
_diffrn_reflns_number 6210
_diffrn_reflns_reduction_process 'REDU4 (Stoe & Cie, 1991b)'
_diffrn_reflns_theta_max 32.5
_diffrn_reflns_theta_min 1.5
_diffrn_standards_decay_% 0.0
_diffrn_standards_interval_time 150
_diffrn_standards_number 3
_exptl_absorpt_coefficient_mu 1.623
_exptl_absorpt_correction_T_max 0.747
_exptl_absorpt_correction_T_min 0.689
_exptl_absorpt_correction_type 'empirical, \y scan'
_exptl_crystal_colour blue
_exptl_crystal_density_diffrn 1.627
_exptl_crystal_density_meas 1.639
_exptl_crystal_description prism
_exptl_crystal_F_000 692
_exptl_crystal_size_max 0.24
_exptl_crystal_size_mid 0.21
_exptl_crystal_size_min 0.18
_refine_diff_density_max 0.26
_refine_diff_density_min -0.35
_refine_ls_extinction_method none
_refine_ls_goodness_of_fit_obs 1.22
_refine_ls_hydrogen_treatment refU
_refine_ls_matrix_type full
_refine_ls_number_parameters 210
_refine_ls_number_reflns 2033
_refine_ls_R_factor_all 0.0333
_refine_ls_R_factor_obs 0.0315
_refine_ls_shift/esd_max 0.119
_refine_ls_shift/esd_mean 0.010
_refine_ls_structure_factor_coef F
_refine_ls_weighting_scheme unit
_refine_ls_wR_factor_all 0.0391
_refine_ls_wR_factor_obs 0.0385
_reflns_number_observed 2033
_reflns_number_total 2161
_reflns_observed_criterion F>4.0\s(F)
_cod_data_source_file ab1241.cif
_cod_data_source_block diaqua
_cod_original_cell_volume 1366.8(7)
_cod_original_sg_symbol_H-M 'P 21/c'
_cod_database_code 2003740

loop_
_symmetry_equiv_pos_as_xyz
x,y,z
-x,-y,-z
x,1/2-y,1/2+z
-x,-1/2+y,-1/2-z

loop_
_atom_site_aniso_label
_atom_site_aniso_U_11
_atom_site_aniso_U_12
_atom_site_aniso_U_13
_atom_site_aniso_U_22
_atom_site_aniso_U_23
_atom_site_aniso_U_33
Cu(1) 0.042(1) 0.004(1) 0.008(1) 0.018(1) 0.000(1) 0.016(1)
O(3) 0.049(1) 0.003(1) 0.009(1) 0.021(1) -0.001(1) 0.017(1)
O(6) 0.095(2) -0.005(1) 0.023(1) 0.020(1) 0.000(1) 0.022(1)
O(4) 0.065(2) 0.009(1) 0.022(1) 0.032(1) 0.000(1) 0.023(1)
O(2) 0.070(2) 0.008(1) 0.015(1) 0.023(1) 0.001(1) 0.020(1)
O(7) 0.040(1) -0.004(1) 0.008(1) 0.032(2) -0.003(1) 0.029(1)
O(1) 0.074(2) 0.002(1) 0.015(1) 0.023(1) -0.008(1) 0.030(1)
N(1) 0.024(1) 0.000(1) 0.007(1) 0.020(1) -0.001(1) 0.018(1)
C(12) 0.026(2) 0.002(1) 0.005(1) 0.027(2) -0.001(1) 0.021(2)
C(2) 0.031(2) 0.002(2) 0.005(1) 0.025(2) -0.001(1) 0.023(2)
C(1) 0.026(2) 0.001(1) 0.008(1) 0.023(2) -0.005(1) 0.020(2)
C(9) 0.031(2) -0.002(1) 0.005(1) 0.021(2) -0.002(1) 0.024(2)
C(10) 0.033(2) 0.005(1) 0.006(1) 0.025(2) -0.002(2) 0.024(2)
C(11) 0.030(2) 0.001(1) 0.013(1) 0.025(2) 0.002(1) 0.023(2)
C(5) 0.037(2) -0.010(2) 0.022(2) 0.041(2) -0.003(2) 0.053(2)
C(3) 0.032(2) 0.007(2) 0.000(2) 0.039(2) -0.001(2) 0.036(2)
C(6) 0.035(2) 0.000(2) 0.013(2) 0.029(2) 0.003(2) 0.032(2)
C(4) 0.026(2) -0.004(2) 0.010(2) 0.051(3) -0.011(2) 0.054(3)
C(7) 0.040(2) 0.000(2) 0.002(2) 0.032(2) 0.008(2) 0.025(2)
C(8) 0.051(3) 0.005(2) 0.003(2) 0.030(2) 0.010(2) 0.060(3)

loop_
_atom_site_label
_atom_site_fract_x
_atom_site_fract_y
_atom_site_fract_z
_atom_site_U_iso_or_equiv
_atom_site_thermal_displace_type
Cu(1) 0.1442(1) 0.1451(1) 0.1617(1) 0.025(1) Uani
O(3) 0.1392(2) 0.2967(3) 0.2616(1) 0.029(1) Uani
O(6) 0.1477(3) 0.3295(3) 0.0740(2) 0.044(1) Uani
O(4) 0.1201(2) 0.2797(3) 0.4012(2) 0.038(1) Uani
O(2) 0.1614(2) -0.0358(3) 0.0792(2) 0.037(1) Uani
O(7) -0.0458(2) 0.1247(3) 0.1200(2) 0.034(1) Uani
O(1) 0.1479(3) -0.3229(3) 0.0623(2) 0.043(1) Uani
N(1) 0.2073(2) -0.0411(3) 0.2633(2) 0.021(1) Uani
C(12) 0.1368(3) 0.2117(5) 0.3327(2) 0.025(1) Uani
C(2) 0.3916(3) -0.1489(5) 0.3725(2) 0.028(1) Uani
C(1) 0.3313(3) -0.0313(4) 0.3027(2) 0.023(1) Uani
C(9) 0.1682(3) -0.2088(4) 0.2126(2) 0.026(1) Uani
C(10) 0.1595(3) -0.1898(5) 0.1102(2) 0.028(1) Uani
C(11) 0.1490(3) 0.0122(4) 0.3319(2) 0.025(1) Uani
C(5) 0.5035(3) 0.1199(5) 0.3074(3) 0.042(2) Uani
C(3) 0.5091(3) -0.1242(5) 0.4064(3) 0.038(1) Uani
C(6) 0.3875(3) 0.0997(5) 0.2713(2) 0.031(1) Uani
C(4) 0.5643(3) 0.0073(6) 0.3755(3) 0.044(2) Uani
C(7) 0.3410(3) -0.2979(5) 0.4128(2) 0.035(1) Uani
C(8) 0.3786(4) -0.4789(5) 0.3887(3) 0.051(2) Uani
H(62) 0.1423(41) 0.3008(49) 0.0192(13) 0.075(17) Uiso
H(61) 0.1340(38) 0.4383(18) 0.0731(26) 0.060(15) Uiso
H(712) -0.0686(33) 0.0210(20) 0.1109(23) 0.045(13) Uiso
H(711) -0.0656(35) 0.1784(40) 0.0697(14) 0.058(15) Uiso
H(92) 0.2213 -0.3004 0.2398 0.028(9) Uiso
H(91) 0.0952 -0.2389 0.2173 0.033(10) Uiso
H(112) 0.0753 -0.0408 0.3153 0.031(10) Uiso
H(111) 0.1929 -0.0271 0.3924 0.025(9) Uiso
H(5) 0.5413 0.2118 0.2851 0.051(12) Uiso
H(3) 0.5530 -0.2025 0.4534 0.049(12) Uiso
H(6) 0.3452 0.1780 0.2236 0.038(11) Uiso
H(4) 0.6449 0.0203 0.4012 0.052(12) Uiso
H(71) 0.3644 -0.2855 0.4788 0.044(11) Uiso
H(72) 0.2600 -0.2907 0.3888 0.034(10) Uiso
H(81) 0.3484 -0.5641 0.4213 0.061(14) Uiso
H(82) 0.4594 -0.4910 0.4064 0.054(13) Uiso
H(83) 0.3468 -0.4978 0.3234 0.067(15) Uiso

loop_
_geom_angle_atom_site_label_1
_geom_angle_atom_site_label_2
_geom_angle_atom_site_label_3
_geom_angle
_geom_angle_publ_flag
O(3) Cu(1) O(6) 97.10(10) yes
O(3) Cu(1) O(2) 169.80(10) yes
O(6) Cu(1) O(2) 92.10(10) yes
O(3) Cu(1) O(7) 88.60(10) yes
O(6) Cu(1) O(7) 95.80(10) yes
O(2) Cu(1) O(7) 95.00(10) yes
O(3) Cu(1) N(1) 85.30(10) yes
O(6) Cu(1) N(1) 157.60(10) yes
O(2) Cu(1) N(1) 84.60(10) yes
O(7) Cu(1) N(1) 106.50(10) yes
Cu(1) O(3) C(12) 112.5(2) yes
Cu(1) O(2) C(10) 113.6(2) yes
Cu(1) N(1) C(1) 112.1(2) yes
Cu(1) N(1) C(9) 102.3(2) yes
C(1) N(1) C(9) 112.7(3) yes
Cu(1) N(1) C(11) 100.6(2) yes
C(1) N(1) C(11) 111.9(2) yes
C(9) N(1) C(11) 116.2(3) yes
O(3) C(12) O(4) 124.0(3) yes
O(3) C(12) C(11) 118.2(3) yes
O(4) C(12) C(11) 117.7(3) yes
C(1) C(2) C(3) 116.2(3) yes
C(1) C(2) C(7) 126.0(3) yes
C(3) C(2) C(7) 117.8(3) yes
N(1) C(1) C(2) 121.2(3) yes
N(1) C(1) C(6) 118.2(3) yes
C(2) C(1) C(6) 120.5(3) yes
N(1) C(9) C(10) 110.7(3) yes
O(2) C(10) O(1) 123.6(3) yes
O(2) C(10) C(9) 117.5(3) yes
O(1) C(10) C(9) 118.9(3) yes
N(1) C(11) C(12) 110.2(3) yes
C(6) C(5) C(4) 119.4(4) yes
C(2) C(3) C(4) 123.0(3) yes
C(1) C(6) C(5) 121.3(3) yes
C(5) C(4) C(3) 119.6(3) yes
C(2) C(7) C(8) 112.2(4) yes

loop_
_geom_bond_atom_site_label_1
_geom_bond_atom_site_label_2
_geom_bond_distance
_geom_bond_publ_flag
Cu(1) O(3) 1.924(2) yes
Cu(1) O(6) 1.946(3) yes
Cu(1) O(2) 1.919(3) yes
Cu(1) O(7) 2.253(3) yes
Cu(1) N(1) 2.062(3) yes
O(3) C(12) 1.269(4) yes
O(4) C(12) 1.238(4) yes
O(2) C(10) 1.265(4) yes
O(1) C(10) 1.229(4) yes
N(1) C(1) 1.472(4) yes
N(1) C(9) 1.491(4) yes
N(1) C(11) 1.500(5) yes
C(12) C(11) 1.524(5) yes
C(2) C(1) 1.412(4) yes
C(2) C(3) 1.403(5) yes
C(2) C(7) 1.515(5) yes
C(1) C(6) 1.384(5) yes
C(9) C(10) 1.535(5) yes
C(5) C(6) 1.383(5) yes
C(5) C(4) 1.375(5) yes
C(3) C(4) 1.376(6) yes
C(7) C(8) 1.534(6) yes
